data_7045335
loop_
_publ_author_name
'Rosar, V.'
'Meduri, A.'
'Montini, T.'
'Fornasiero, P.'
'Zangrando, E.'
'Milani, B.'

_publ_section_title
;
 The contradictory effect of the methoxy-substituent in
 palladium-catalyzed ethylene/methyl acrylate cooligomerization.
;
_journal_issue 8
_journal_name_full 'Dalton transactions (Cambridge, England : 2003)'
_journal_page_first 2778
_journal_page_last 2790
_journal_paper_doi 10.1039/c7dt04465h
_journal_volume 47
_journal_year 2018
_chemical_formula_moiety 'C29 H21 Cl F6 N2 O Pd, C H2 Cl2'
_chemical_formula_sum 'C30 H23 Cl3 F6 N2 O Pd'
_chemical_formula_weight 754.25
_space_group_crystal_system orthorhombic
_space_group_IT_number 61
_space_group_name_Hall '-P 2ac 2ab'
_space_group_name_H-M_alt 'P b c a'
_symmetry_space_group_name_Hall '-P 2ac 2ab'
_symmetry_space_group_name_H-M 'P b c a'
_atom_sites_solution_hydrogens geom
_audit_creation_method SHELXL-2014/7
_audit_update_record
;
2017-07-18 deposited with the CCDC.
2018-01-22 downloaded from the CCDC.
;
_cell_angle_alpha 90
_cell_angle_beta 90
_cell_angle_gamma 90
_cell_formula_units_Z 8
_cell_length_a 15.550(2)
_cell_length_b 19.500(2)
_cell_length_c 20.1400(13)
_cell_measurement_reflns_used 2459
_cell_measurement_temperature 100(2)
_cell_measurement_theta_max 28.66
_cell_measurement_theta_min 2.53
_cell_volume 6107.0(11)
_computing_cell_refinement 'XDS (Kabsch, 2010)'
_computing_data_collection 'Elettra XRD1 Data Collection SW'
_computing_data_reduction 'XDS - CCP4'
_computing_molecular_graphics 'Ortep3 for Windows'
_computing_publication_material 'Wingx 2013.03 (Farrugia, 2012)'
_computing_structure_refinement 'SHELXL-2014/7 (Sheldrick, 2014)'
_computing_structure_solution 'Sir2014 (Burla, 2015)'
_diffrn_ambient_temperature 100(2)
_diffrn_measured_fraction_theta_full 0.999
_diffrn_measured_fraction_theta_max 0.999
_diffrn_measurement_device_type 'Dectris Pilatus 2M'
_diffrn_measurement_method 'CCD rotation images, thick slices'
_diffrn_radiation_monochromator Si111
_diffrn_radiation_source 'Elettra Synchrotron, Trieste (Italy)'
_diffrn_radiation_type synchrotron
_diffrn_radiation_wavelength 0.700
_diffrn_reflns_av_R_equivalents 0.0508
_diffrn_reflns_av_unetI/netI 0.0627
_diffrn_reflns_Laue_measured_fraction_full 0.999
_diffrn_reflns_Laue_measured_fraction_max 0.999
_diffrn_reflns_limit_h_max 21
_diffrn_reflns_limit_h_min 0
_diffrn_reflns_limit_k_max 27
_diffrn_reflns_limit_k_min 0
_diffrn_reflns_limit_l_max 28
_diffrn_reflns_limit_l_min 0
_diffrn_reflns_number 68905
_diffrn_reflns_point_group_measured_fraction_full 0.999
_diffrn_reflns_point_group_measured_fraction_max 0.999
_diffrn_reflns_theta_full 24.835
_diffrn_reflns_theta_max 29.308
_diffrn_reflns_theta_min 1.927
_exptl_absorpt_coefficient_mu 0.885
_exptl_absorpt_correction_type none
_exptl_crystal_colour yellow
_exptl_crystal_density_diffrn 1.641
_exptl_crystal_description block
_exptl_crystal_F_000 3008
_exptl_crystal_size_max 0.34
_exptl_crystal_size_mid 0.34
_exptl_crystal_size_min 0.30
_refine_diff_density_max 2.277
_refine_diff_density_min -1.498
_refine_diff_density_rms 0.189
_refine_ls_extinction_coef 0.0083(5)
_refine_ls_extinction_expression Fc^*^=kFc[1+0.001xFc^2^\l^3^/sin(2\q)]^-1/4^
_refine_ls_extinction_method 'SHELXL-2014/7 (Sheldrick 2014'
_refine_ls_goodness_of_fit_ref 1.069
_refine_ls_hydrogen_treatment constr
_refine_ls_matrix_type full
_refine_ls_number_parameters 402
_refine_ls_number_reflns 8735
_refine_ls_number_restraints 39
_refine_ls_restrained_S_all 1.131
_refine_ls_R_factor_all 0.0791
_refine_ls_R_factor_gt 0.0741
_refine_ls_shift/su_max 0.001
_refine_ls_shift/su_mean 0.000
_refine_ls_structure_factor_coef Fsqd
_refine_ls_weighting_details 'w=1/[\s^2^(Fo^2^)+(0.0835P)^2^+35.8128P] where P=(Fo^2^+2Fc^2^)/3'
_refine_ls_weighting_scheme calc
_refine_ls_wR_factor_gt 0.2010
_refine_ls_wR_factor_ref 0.2049
_reflns_Friedel_coverage 0.000
_reflns_number_gt 7777
_reflns_number_total 8735
_reflns_threshold_expression 'I > 2\s(I)'
_cod_data_source_file c7dt04465h2.cif
_cod_data_source_block 1a
_cod_depositor_comments 'Adding full bibliography for 7045335.cif.'
_cod_database_code 7045335
_shelx_shelxl_version_number 2014/7
_shelx_space_group_comment
;
The symmetry employed for this shelxl refinement is uniquely defined
by the following loop, which should always be used as a source of
symmetry information in preference to the above space-group names.
They are only intended as comments.
;

loop_
_space_group_symop_operation_xyz
'x, y, z'
'-x+1/2, -y, z+1/2'
'x+1/2, -y+1/2, -z'
'-x, y+1/2, -z+1/2'
'-x, -y, -z'
'x-1/2, y, -z-1/2'
'-x-1/2, y-1/2, z'
'x, -y-1/2, z-1/2'

loop_
_atom_site_label
_atom_site_type_symbol
_atom_site_fract_x
_atom_site_fract_y
_atom_site_fract_z
_atom_site_U_iso_or_equiv
_atom_site_adp_type
_atom_site_occupancy
_atom_site_site_symmetry_order
_atom_site_calc_flag
_atom_site_refinement_flags_posn
_atom_site_refinement_flags_adp
_atom_site_refinement_flags_occupancy
Pd1 Pd 1.02301(2) 0.23633(2) 0.72439(2) 0.02272(13) Uani 1 1 d . . .
Cl1 Cl 0.96147(10) 0.24388(6) 0.82718(7) 0.0386(3) Uani 1 1 d . . .
O1 O 0.9441(2) 0.25276(17) 0.54143(19) 0.0315(7) Uani 1 1 d . . .
N1 N 1.0285(2) 0.12526(18) 0.71876(18) 0.0227(7) Uani 1 1 d . . .
N2 N 1.0656(2) 0.22272(17) 0.62894(17) 0.0207(6) Uani 1 1 d . . .
C1 C 1.0278(4) 0.3392(2) 0.7218(3) 0.0345(11) Uani 1 1 d . . .
H1A H 1.0095 0.3572 0.7638 0.052 Uiso 1 1 calc R U .
H1B H 1.0857 0.3536 0.7130 0.052 Uiso 1 1 calc R U .
H1C H 0.9905 0.3558 0.6874 0.052 Uiso 1 1 calc R U .
C2 C 1.0523(3) 0.10440(19) 0.6612(2) 0.0222(7) Uani 1 1 d . . .
C3 C 1.0739(3) 0.15914(19) 0.6111(2) 0.0219(7) Uani 1 1 d . . .
C4 C 1.0984(3) 0.12506(19) 0.5495(2) 0.0228(7) Uani 1 1 d . . .
C5 C 1.0904(3) 0.05378(19) 0.5624(2) 0.0234(8) Uani 1 1 d . . .
C6 C 1.0630(3) 0.0382(2) 0.6276(2) 0.0252(8) Uani 1 1 d . . .
C7 C 1.0510(3) -0.0298(2) 0.6456(3) 0.0282(9) Uani 1 1 d . . .
H7 H 1.0330 -0.0414 0.6882 0.034 Uiso 1 1 calc R U .
C8 C 1.0669(3) -0.0812(2) 0.5973(3) 0.0330(10) Uani 1 1 d . . .
H8 H 1.0584 -0.1269 0.6088 0.040 Uiso 1 1 calc R U .
C9 C 1.0944(3) -0.0659(2) 0.5345(3) 0.0303(9) Uani 1 1 d . . .
H9 H 1.1049 -0.1014 0.5047 0.036 Uiso 1 1 calc R U .
C10 C 1.1072(3) 0.0031(2) 0.5139(2) 0.0264(8) Uani 1 1 d . . .
C11 C 1.1348(3) 0.0270(2) 0.4517(3) 0.0306(9) Uani 1 1 d . . .
H11 H 1.1471 -0.0044 0.4182 0.037 Uiso 1 1 calc R U .
C12 C 1.1440(3) 0.0963(2) 0.4392(2) 0.0300(9) Uani 1 1 d . . .
H12 H 1.1625 0.1104 0.3975 0.036 Uiso 1 1 calc R U .
C13 C 1.1262(3) 0.1463(2) 0.4877(2) 0.0266(8) Uani 1 1 d . . .
H13 H 1.1329 0.1926 0.4783 0.032 Uiso 1 1 calc R U .
C14 C 1.0837(3) 0.27379(19) 0.5801(2) 0.0235(8) Uani 1 1 d . . .
C15 C 1.0192(3) 0.2884(2) 0.5333(2) 0.0259(8) Uani 1 1 d . . .
C16 C 1.0361(3) 0.3350(2) 0.4829(2) 0.0325(10) Uani 1 1 d . . .
H16 H 0.9947 0.3446 0.4510 0.039 Uiso 1 1 calc R U .
C17 C 1.1150(4) 0.3668(2) 0.4809(3) 0.0363(11) Uani 1 1 d . . .
H17 H 1.1268 0.3976 0.4468 0.044 Uiso 1 1 calc R U .
C18 C 1.1766(3) 0.3542(2) 0.5281(3) 0.0355(10) Uani 1 1 d . . .
H18 H 1.2287 0.3775 0.5259 0.043 Uiso 1 1 calc R U .
C19 C 1.1630(3) 0.3070(2) 0.5797(2) 0.0290(9) Uani 1 1 d . . .
C20 C 1.2282(3) 0.2913(3) 0.6314(3) 0.0368(10) Uani 1 1 d . . .
H20A H 1.2787 0.3185 0.6238 0.055 Uiso 1 1 calc R U .
H20B H 1.2051 0.3017 0.6744 0.055 Uiso 1 1 calc R U .
H20C H 1.2430 0.2435 0.6294 0.055 Uiso 1 1 calc R U .
C21 C 0.8765(4) 0.2666(3) 0.4958(3) 0.0367(10) Uani 1 1 d . . .
H21A H 0.8275 0.2387 0.5066 0.055 Uiso 1 1 calc R U .
H21B H 0.8608 0.3141 0.4986 0.055 Uiso 1 1 calc R U .
H21C H 0.8954 0.2563 0.4516 0.055 Uiso 1 1 calc R U .
C22 C 1.0080(3) 0.0785(2) 0.7704(2) 0.0228(7) Uani 1 1 d . . .
C23 C 0.9255(3) 0.0772(2) 0.7952(2) 0.0298(9) Uani 1 1 d . . .
H23 H 0.8832 0.1052 0.7769 0.036 Uiso 1 1 calc R U .
C24 C 0.9058(3) 0.0338(2) 0.8479(3) 0.0317(9) Uani 1 1 d . . .
C25 C 0.9684(3) -0.0072(2) 0.8766(2) 0.0305(9) Uani 1 1 d . . .
H25 H 0.9549 -0.0364 0.9116 0.037 Uiso 1 1 calc R U .
C26 C 1.0505(3) -0.0039(2) 0.8524(3) 0.0314(10) Uani 1 1 d . . .
C27 C 1.0724(3) 0.0383(2) 0.7992(3) 0.0294(9) Uani 1 1 d . . .
H27 H 1.1285 0.0398 0.7832 0.035 Uiso 1 1 calc R U .
C28 C 0.8154(4) 0.0317(3) 0.8725(4) 0.0553(18) Uani 1 1 d . . .
C29 C 1.1209(4) -0.0457(2) 0.8829(3) 0.0536(17) Uani 1 1 d D . .
F1 F 0.8103(5) 0.0263(4) 0.9371(3) 0.116(3) Uani 1 1 d . . .
F2 F 0.7743(3) -0.0230(3) 0.8534(4) 0.099(2) Uani 1 1 d . . .
F3 F 0.7693(3) 0.0837(3) 0.8535(4) 0.134(3) Uani 1 1 d . . .
F12 F 1.1710(5) -0.0792(4) 0.8304(4) 0.080(3) Uani 0.594(10) 1 d D U P
F13 F 1.0991(5) -0.0989(4) 0.9137(5) 0.083(4) Uani 0.594(10) 1 d D U P
F11 F 1.1815(4) -0.0105(3) 0.9097(5) 0.058(2) Uani 0.594(10) 1 d D U P
F23 F 1.0992(7) -0.0440(5) 0.9559(4) 0.057(3) Uiso 0.406(10) 1 d D . P
F22 F 1.1183(7) -0.1093(5) 0.8735(5) 0.053(3) Uiso 0.406(10) 1 d D . P
F21 F 1.1936(7) -0.0161(6) 0.8840(6) 0.053(3) Uiso 0.406(10) 1 d D . P
C30 C 0.8086(4) 0.2253(3) 0.6701(3) 0.0398(11) Uani 1 1 d . . .
H30A H 0.8309 0.2289 0.7149 0.048 Uiso 1 1 calc R U .
H30B H 0.8407 0.2565 0.6420 0.048 Uiso 1 1 calc R U .
Cl2 Cl 0.69908(11) 0.24782(10) 0.66930(10) 0.0565(4) Uani 1 1 d . . .
Cl3 Cl 0.82121(11) 0.13951(7) 0.64057(8) 0.0503(4) Uani 1 1 d . . .

loop_
_atom_site_aniso_label
_atom_site_aniso_U_11
_atom_site_aniso_U_22
_atom_site_aniso_U_33
_atom_site_aniso_U_23
_atom_site_aniso_U_13
_atom_site_aniso_U_12
Pd1 0.0286(2) 0.01188(18) 0.0277(2) 0.00232(10) 0.00446(11) 0.00305(10)
Cl1 0.0578(8) 0.0240(5) 0.0339(6) 0.0016(4) 0.0152(5) 0.0051(5)
O1 0.0343(17) 0.0241(14) 0.0360(17) 0.0034(12) -0.0034(15) -0.0009(13)
N1 0.0226(15) 0.0134(14) 0.0321(18) 0.0041(12) 0.0046(13) 0.0030(11)
N2 0.0246(15) 0.0155(13) 0.0220(15) 0.0007(12) 0.0047(12) -0.0012(12)
C1 0.050(3) 0.0142(18) 0.040(3) 0.0038(16) 0.016(2) 0.0037(17)
C2 0.0220(17) 0.0129(15) 0.0317(19) 0.0043(13) 0.0011(15) 0.0006(12)
C3 0.0217(16) 0.0133(15) 0.0306(19) 0.0031(13) 0.0019(15) 0.0005(13)
C4 0.0227(17) 0.0129(15) 0.033(2) -0.0010(14) 0.0030(15) 0.0022(13)
C5 0.0221(17) 0.0129(15) 0.035(2) -0.0004(14) -0.0003(15) 0.0003(13)
C6 0.0250(18) 0.0140(16) 0.036(2) -0.0001(15) 0.0003(16) 0.0023(13)
C7 0.028(2) 0.0138(16) 0.043(2) 0.0030(16) -0.0008(18) 0.0001(14)
C8 0.031(2) 0.0129(16) 0.055(3) 0.0004(17) -0.004(2) 0.0007(15)
C9 0.0260(19) 0.0157(16) 0.049(3) -0.0057(17) 0.0008(18) 0.0039(14)
C10 0.0217(17) 0.0166(16) 0.041(2) -0.0035(15) 0.0007(16) 0.0036(14)
C11 0.030(2) 0.0211(18) 0.041(2) -0.0066(17) 0.0017(18) 0.0017(15)
C12 0.031(2) 0.0236(19) 0.035(2) -0.0023(16) 0.0050(18) 0.0002(16)
C13 0.0279(19) 0.0185(16) 0.033(2) 0.0010(15) 0.0044(17) -0.0005(14)
C14 0.029(2) 0.0117(14) 0.0296(19) 0.0000(13) 0.0047(16) -0.0003(13)
C15 0.034(2) 0.0140(16) 0.029(2) 0.0004(15) 0.0004(16) 0.0033(14)
C16 0.044(3) 0.0213(18) 0.032(2) 0.0058(17) 0.0026(19) 0.0043(17)
C17 0.047(3) 0.024(2) 0.037(2) 0.0080(18) 0.012(2) 0.0014(19)
C18 0.037(2) 0.0224(19) 0.047(3) 0.0007(19) 0.015(2) -0.0061(17)
C19 0.029(2) 0.0187(17) 0.040(2) -0.0014(16) 0.0070(18) -0.0007(15)
C20 0.028(2) 0.036(2) 0.046(3) 0.001(2) 0.000(2) -0.0027(18)
C21 0.035(2) 0.038(3) 0.037(2) 0.002(2) 0.000(2) 0.0014(19)
C22 0.0246(18) 0.0127(15) 0.031(2) 0.0046(13) 0.0013(15) 0.0004(13)
C23 0.030(2) 0.0215(18) 0.038(2) 0.0075(17) 0.0100(18) 0.0056(16)
C24 0.036(2) 0.0197(18) 0.039(2) 0.0060(17) 0.0096(19) 0.0002(16)
C25 0.047(3) 0.0161(17) 0.028(2) 0.0054(15) 0.0016(19) -0.0034(17)
C26 0.039(2) 0.0143(16) 0.041(2) 0.0073(16) -0.012(2) -0.0027(16)
C27 0.0270(19) 0.0154(16) 0.046(3) 0.0068(16) -0.0030(18) -0.0003(14)
C28 0.053(3) 0.041(3) 0.071(4) 0.027(3) 0.035(3) 0.011(3)
C29 0.056(4) 0.025(2) 0.079(4) 0.024(3) -0.029(3) -0.007(2)
F1 0.115(5) 0.140(6) 0.094(4) 0.039(4) 0.077(4) 0.028(4)
F2 0.047(2) 0.089(4) 0.162(6) 0.006(4) 0.029(3) -0.018(2)
F3 0.070(3) 0.101(4) 0.230(8) 0.113(5) 0.098(4) 0.053(3)
F12 0.085(6) 0.085(5) 0.071(5) -0.006(4) -0.007(4) 0.068(5)
F13 0.046(4) 0.067(5) 0.135(8) 0.078(6) 0.003(4) 0.010(3)
F11 0.046(4) 0.045(3) 0.083(6) -0.025(4) -0.032(4) 0.025(3)
C30 0.032(2) 0.040(3) 0.048(3) -0.006(2) 0.002(2) -0.001(2)
Cl2 0.0434(8) 0.0597(9) 0.0664(10) -0.0074(8) -0.0013(7) 0.0159(7)
Cl3 0.0575(9) 0.0351(6) 0.0581(9) -0.0082(6) -0.0135(7) 0.0119(6)

loop_
_atom_type_symbol
_atom_type_description
_atom_type_scat_dispersion_real
_atom_type_scat_dispersion_imag
_atom_type_scat_source
C C 0.0030 0.0016 'International Tables Vol C Tables 4.2.6.8 and 6.1.1.4'
H H 0.0000 0.0000 'International Tables Vol C Tables 4.2.6.8 and 6.1.1.4'
N N 0.0059 0.0032 'International Tables Vol C Tables 4.2.6.8 and 6.1.1.4'
F F 0.0170 0.0100 'International Tables Vol C Tables 4.2.6.8 and 6.1.1.4'
Pd Pd -1.0132 0.9836 'International Tables Vol C Tables 4.2.6.8 and 6.1.1.4'
Cl Cl 0.1460 0.1544 'International Tables Vol C Tables 4.2.6.8 and 6.1.1.4'
O O 0.0105 0.0059 'International Tables Vol C Tables 4.2.6.8 and 6.1.1.4'

loop_
_geom_angle_atom_site_label_1
_geom_angle_atom_site_label_2
_geom_angle_atom_site_label_3
_geom_angle
C1 Pd1 N2 95.35(17)
C1 Pd1 N1 173.75(17)
N2 Pd1 N1 79.00(13)
C1 Pd1 Cl1 88.53(14)
N2 Pd1 Cl1 173.13(11)
N1 Pd1 Cl1 97.35(10)
C15 O1 C21 117.2(4)
C2 N1 C22 121.5(4)
C2 N1 Pd1 112.0(3)
C22 N1 Pd1 126.5(3)
C3 N2 C14 117.2(3)
C3 N2 Pd1 114.5(3)
C14 N2 Pd1 128.3(3)
Pd1 C1 H1A 109.5
Pd1 C1 H1B 109.5
H1A C1 H1B 109.5
Pd1 C1 H1C 109.5
H1A C1 H1C 109.5
H1B C1 H1C 109.5
N1 C2 C6 136.7(4)
N1 C2 C3 116.4(3)
C6 C2 C3 106.9(4)
N2 C3 C4 134.1(4)
N2 C3 C2 118.1(4)
C4 C3 C2 107.7(3)
C13 C4 C5 119.1(4)
C13 C4 C3 135.4(4)
C5 C4 C3 105.5(4)
C10 C5 C6 123.1(4)
C10 C5 C4 122.8(4)
C6 C5 C4 114.0(4)
C7 C6 C5 119.3(4)
C7 C6 C2 134.9(4)
C5 C6 C2 105.8(3)
C6 C7 C8 118.2(4)
C6 C7 H7 120.9
C8 C7 H7 120.9
C9 C8 C7 122.4(4)
C9 C8 H8 118.8
C7 C8 H8 118.8
C8 C9 C10 121.3(4)
C8 C9 H9 119.4
C10 C9 H9 119.4
C11 C10 C5 116.2(4)
C11 C10 C9 128.1(4)
C5 C10 C9 115.7(4)
C12 C11 C10 121.2(4)
C12 C11 H11 119.4
C10 C11 H11 119.4
C11 C12 C13 122.1(4)
C11 C12 H12 119.0
C13 C12 H12 119.0
C4 C13 C12 118.7(4)
C4 C13 H13 120.7
C12 C13 H13 120.7
C19 C14 C15 122.3(4)
C19 C14 N2 120.1(4)
C15 C14 N2 117.6(4)
O1 C15 C16 125.6(4)
O1 C15 C14 115.2(4)
C16 C15 C14 119.2(4)
C17 C16 C15 119.2(5)
C17 C16 H16 120.4
C15 C16 H16 120.4
C18 C17 C16 121.4(4)
C18 C17 H17 119.3
C16 C17 H17 119.3
C17 C18 C19 121.6(5)
C17 C18 H18 119.2
C19 C18 H18 119.2
C14 C19 C18 116.3(5)
C14 C19 C20 120.3(4)
C18 C19 C20 123.4(4)
C19 C20 H20A 109.5
C19 C20 H20B 109.5
H20A C20 H20B 109.5
C19 C20 H20C 109.5
H20A C20 H20C 109.5
H20B C20 H20C 109.5
O1 C21 H21A 109.5
O1 C21 H21B 109.5
H21A C21 H21B 109.5
O1 C21 H21C 109.5
H21A C21 H21C 109.5
H21B C21 H21C 109.5
C23 C22 C27 120.6(4)
C23 C22 N1 119.0(4)
C27 C22 N1 120.2(4)
C22 C23 C24 119.4(4)
C22 C23 H23 120.3
C24 C23 H23 120.3
C25 C24 C23 120.9(4)
C25 C24 C28 120.6(4)
C23 C24 C28 118.4(5)
C26 C25 C24 118.7(4)
C26 C25 H25 120.6
C24 C25 H25 120.6
C25 C26 C27 122.0(4)
C25 C26 C29 120.7(4)
C27 C26 C29 117.3(5)
C26 C27 C22 118.3(4)
C26 C27 H27 120.8
C22 C27 H27 120.8
F3 C28 F2 106.3(8)
F3 C28 F1 108.8(7)
F2 C28 F1 101.4(6)
F3 C28 C24 113.7(5)
F2 C28 C24 112.8(6)
F1 C28 C24 112.9(7)
F22 C29 F13 41.4(5)
F22 C29 F21 118.6(9)
F13 C29 F21 127.4(8)
F22 C29 F11 127.9(7)
F13 C29 F11 115.6(7)
F21 C29 F11 25.4(6)
F22 C29 F12 57.8(6)
F13 C29 F12 97.6(6)
F21 C29 F12 75.0(7)
F11 C29 F12 98.6(6)
F22 C29 C26 116.9(7)
F13 C29 C26 117.1(6)
F21 C29 C26 114.2(7)
F11 C29 C26 114.8(5)
F12 C29 C26 109.5(5)
F22 C29 F23 99.3(7)
F13 C29 F23 58.4(6)
F21 C29 F23 100.0(7)
F11 C29 F23 75.2(7)
F12 C29 F23 146.2(6)
C26 C29 F23 103.0(6)
F22 F12 C29 53.1(5)
F22 F12 F21 92.0(7)
C29 F12 F21 47.2(4)
F22 F13 C29 69.3(7)
F22 F13 F23 138.2(10)
C29 F13 F23 70.1(6)
F21 F11 C29 75.9(13)
F21 F11 F23 132.7(15)
C29 F11 F23 58.4(5)
F13 F23 C29 51.6(4)
F13 F23 F11 87.9(6)
C29 F23 F11 46.5(4)
F13 F22 C29 69.3(7)
F13 F22 F12 134.6(11)
C29 F22 F12 69.1(6)
F11 F21 C29 78.7(14)
F11 F21 F12 131.7(17)
C29 F21 F12 57.9(6)
Cl2 C30 Cl3 109.7(3)
Cl2 C30 H30A 109.7
Cl3 C30 H30A 109.7
Cl2 C30 H30B 109.7
Cl3 C30 H30B 109.7
H30A C30 H30B 108.2

loop_
_geom_bond_atom_site_label_1
_geom_bond_atom_site_label_2
_geom_bond_distance
Pd1 C1 2.007(5)
Pd1 N2 2.051(3)
Pd1 N1 2.170(4)
Pd1 Cl1 2.2856(13)
O1 C15 1.368(6)
O1 C21 1.422(6)
N1 C2 1.284(6)
N1 C22 1.420(5)
N2 C3 1.297(5)
N2 C14 1.428(5)
C1 H1A 0.9600
C1 H1B 0.9600
C1 H1C 0.9600
C2 C6 1.467(5)
C2 C3 1.505(5)
C3 C4 1.459(6)
C4 C13 1.380(6)
C4 C5 1.419(5)
C5 C10 1.414(6)
C5 C6 1.415(6)
C6 C7 1.387(5)
C7 C8 1.418(7)
C7 H7 0.9300
C8 C9 1.368(7)
C8 H8 0.9300
C9 C10 1.423(6)
C9 H9 0.9300
C10 C11 1.405(7)
C11 C12 1.382(6)
C11 H11 0.9300
C12 C13 1.406(6)
C12 H12 0.9300
C13 H13 0.9300
C14 C19 1.393(6)
C14 C15 1.406(6)
C15 C16 1.387(6)
C16 C17 1.375(8)
C16 H16 0.9300
C17 C18 1.373(8)
C17 H17 0.9300
C18 C19 1.404(6)
C18 H18 0.9300
C19 C20 1.486(7)
C20 H20A 0.9600
C20 H20B 0.9600
C20 H20C 0.9600
C21 H21A 0.9600
C21 H21B 0.9600
C21 H21C 0.9600
C22 C23 1.377(6)
C22 C27 1.397(6)
C23 C24 1.393(6)
C23 H23 0.9300
C24 C25 1.386(7)
C24 C28 1.491(8)
C25 C26 1.368(7)
C25 H25 0.9300
C26 C27 1.394(6)
C26 C29 1.496(7)
C27 H27 0.9300
C28 F3 1.298(7)
C28 F2 1.301(10)
C28 F1 1.308(9)
C29 F22 1.256(9)
C29 F13 1.256(7)
C29 F21 1.270(11)
C29 F11 1.284(8)
C29 F12 1.467(8)
C29 F23 1.508(9)
F12 F22 1.329(12)
F12 F21 1.673(13)
F13 F22 0.888(11)
F13 F23 1.366(13)
F11 F21 0.562(12)
F11 F23 1.712(13)
C30 Cl2 1.758(6)
C30 Cl3 1.786(6)
C30 H30A 0.9700
C30 H30B 0.9700
